data_7005105
loop_
_publ_author_name
'Amoroso, Angelo J.'
'Burrows, Miles W.'
'Haigh, Robert'
'Hatcher, Malcolm'
'Jones, Mark'
'Kynast, Ulrich'
'Malik, K. M. Abdul'
'Sendor, Dorota'

_publ_section_title
;
 The synthesis and characterisation of europium terpyridine-N-oxide
 complexes.
;
_journal_issue 16
_journal_name_full 'Dalton transactions (Cambridge, England : 2003)'
_journal_page_first 1630
_journal_page_last 1638
_journal_paper_doi 10.1039/b616758f
_journal_year 2007
_chemical_formula_sum 'C51 H42 Cl3 Eu N12 O21'
_chemical_formula_weight 1417.28
_chemical_name_systematic
;

?

;
_space_group_IT_number 14
_symmetry_cell_setting monoclinic
_symmetry_space_group_name_Hall '-P 2ybc'
_symmetry_space_group_name_H-M 'P 1 21/c 1'
_atom_sites_solution_hydrogens geom
_atom_sites_solution_primary direct
_atom_sites_solution_secondary difmap
_audit_creation_method SHELXL-97
_cell_angle_alpha 90.00
_cell_angle_beta 106.47(3)
_cell_angle_gamma 90.00
_cell_formula_units_Z 4
_cell_length_a 16.196(3)
_cell_length_b 14.781(3)
_cell_length_c 24.469(5)
_cell_measurement_reflns_used 34621
_cell_measurement_temperature 150(2)
_cell_measurement_theta_max 27.48
_cell_measurement_theta_min 1.00
_cell_volume 5617(2)
_computing_cell_refinement
;

HKL Scalepack (Otwinowski & Minor, 1997)

;
_computing_data_collection 'Collect (Nonius BV, 1997-2000)'
_computing_data_reduction
;

HKL Denzo & Scalepack (Otwinowski, 1997)

;
_computing_structure_refinement 'SHELXL-97 (Sheldrick, 1997)'
_computing_structure_solution 'SHELXS-97 (Sheldrick, 1990)'
_diffrn_ambient_temperature 293(2)
_diffrn_detector_area_resol_mean 9
_diffrn_measured_fraction_theta_full 0.974
_diffrn_measured_fraction_theta_max 0.974
_diffrn_measurement_device_type 'Kappa CCD'
_diffrn_measurement_method CCD
_diffrn_radiation_monochromator graphite
_diffrn_radiation_source 'fine-focus sealed tube'
_diffrn_radiation_type MoK\a
_diffrn_radiation_wavelength 0.71073
_diffrn_reflns_av_R_equivalents 0.0818
_diffrn_reflns_av_sigmaI/netI 0.0705
_diffrn_reflns_limit_h_max 19
_diffrn_reflns_limit_h_min -21
_diffrn_reflns_limit_k_max 19
_diffrn_reflns_limit_k_min -18
_diffrn_reflns_limit_l_max 28
_diffrn_reflns_limit_l_min -31
_diffrn_reflns_number 41775
_diffrn_reflns_theta_full 27.50
_diffrn_reflns_theta_max 27.50
_diffrn_reflns_theta_min 1.31
_exptl_absorpt_coefficient_mu 1.350
_exptl_absorpt_correction_T_max 0.864
_exptl_absorpt_correction_T_min 0.664
_exptl_absorpt_correction_type multi-scan
_exptl_absorpt_process_details
;

'Sortav-Blessing, 1995'

;
_exptl_crystal_colour 'Pale yellow'
_exptl_crystal_density_diffrn 1.676
_exptl_crystal_density_method 'not measured'
_exptl_crystal_description Block
_exptl_crystal_F_000 2856
_exptl_crystal_size_max 0.22
_exptl_crystal_size_mid 0.2
_exptl_crystal_size_min 0.06
_refine_diff_density_max 2.034
_refine_diff_density_min -2.567
_refine_diff_density_rms 0.246
_refine_ls_extinction_method none
_refine_ls_goodness_of_fit_ref 1.124
_refine_ls_hydrogen_treatment constr
_refine_ls_matrix_type full
_refine_ls_number_parameters 796
_refine_ls_number_reflns 12558
_refine_ls_number_restraints 0
_refine_ls_restrained_S_all 1.124
_refine_ls_R_factor_all 0.0756
_refine_ls_R_factor_gt 0.0491
_refine_ls_shift/su_max 0.027
_refine_ls_shift/su_mean 0.000
_refine_ls_structure_factor_coef Fsqd
_refine_ls_weighting_details 'calc w=1/[\s^2^(Fo^2^)+(0.0738P)^2^+4.8684P] where P=(Fo^2^+2Fc^2^)/3'
_refine_ls_weighting_scheme calc
_refine_ls_wR_factor_gt 0.1204
_refine_ls_wR_factor_ref 0.1457
_reflns_number_gt 9545
_reflns_number_total 12558
_reflns_threshold_expression >2sigma(I)
_cod_data_source_file b616758f.txt
_cod_data_source_block s923
_cod_depositor_comments
;
The following automatic conversions were performed:
'_symmetry_cell_setting' value 'Monoclinic' changed to 'monoclinic'
according to '/home/saulius/struct/CIF-dictionaries/cif_core.dic'
dictionary named 'cif_core.dic' version 2.4.1 from
2010-06-29.

'_exptl_absorpt_correction_type' value 'Multi-scan' changed
to 'multi-scan' according to
'/home/saulius/struct/CIF-dictionaries/cif_core.dic' dictionary named
'cif_core.dic' version 2.4.1 from 2010-06-29.

Automatic conversion script
Id: cif_fix_enum 1527 2010-12-29 10:47:43Z saulius 
;
_cod_original_cell_volume 5617.3(19)
_cod_original_sg_symbol_H-M P2(1)/c
_cod_database_code 7005105

loop_
_symmetry_equiv_pos_as_xyz
'x, y, z'
'-x, y+1/2, -z+1/2'
'-x, -y, -z'
'x, -y-1/2, z-1/2'

loop_
_atom_site_label
_atom_site_type_symbol
_atom_site_fract_x
_atom_site_fract_y
_atom_site_fract_z
_atom_site_U_iso_or_equiv
_atom_site_adp_type
_atom_site_occupancy
_atom_site_symmetry_multiplicity
_atom_site_calc_flag
_atom_site_refinement_flags
_atom_site_disorder_assembly
_atom_site_disorder_group
Eu1 Eu 0.317517(13) 0.374352(14) 0.032233(8) 0.01697(8) Uani 1 1 d . . .
Cl1 Cl -0.09064(8) 0.53848(9) -0.21954(5) 0.0350(3) Uani 1 1 d . . .
Cl2 Cl 0.39368(10) 0.51225(11) -0.29949(6) 0.0484(4) Uani 1 1 d . . .
Cl3 Cl 0.20605(10) 0.81030(9) -0.01608(8) 0.0509(4) Uani 1 1 d . . .
O1 O 0.4178(2) 0.4180(2) 0.11756(12) 0.0209(6) Uani 1 1 d . . .
O2 O 0.2385(2) 0.41682(19) 0.10092(12) 0.0206(6) Uani 1 1 d . . .
O3 O 0.2471(2) 0.5146(2) 0.00813(13) 0.0230(7) Uani 1 1 d . . .
O4 O 0.4325(2) 0.2612(2) 0.04773(12) 0.0235(7) Uani 1 1 d . . .
O5 O 0.33820(19) 0.32869(19) -0.05531(12) 0.0189(6) Uani 1 1 d . . .
O6 O 0.4143(2) 0.4749(2) 0.00662(12) 0.0207(6) Uani 1 1 d . . .
O7 O 0.2797(2) 0.2395(2) 0.07287(13) 0.0231(7) Uani 1 1 d . . .
O8 O 0.17829(19) 0.3246(2) -0.02749(12) 0.0224(7) Uani 1 1 d . . .
O9 O 0.2940(2) 0.2234(3) -0.16071(15) 0.0358(8) Uani 1 1 d . . .
O10 O -0.0227(3) 0.5972(3) -0.1889(2) 0.0611(12) Uani 1 1 d . . .
O11 O -0.0957(4) 0.4646(3) -0.1835(2) 0.0781(17) Uani 1 1 d . . .
O12 O -0.0701(3) 0.5055(3) -0.26894(16) 0.0500(11) Uani 1 1 d . . .
O13 O -0.1694(3) 0.5882(4) -0.2356(2) 0.0774(17) Uani 1 1 d . . .
O14 O 0.3515(4) 0.5840(4) -0.2794(2) 0.0835(18) Uani 1 1 d . . .
O15 O 0.3327(3) 0.4466(4) -0.3269(2) 0.0760(16) Uani 1 1 d . . .
O16 O 0.4366(5) 0.5447(5) -0.3383(2) 0.105(2) Uani 1 1 d . . .
O17 O 0.4551(3) 0.4730(4) -0.25137(19) 0.0671(14) Uani 1 1 d . . .
O18 O 0.2113(6) 0.7382(5) 0.0154(4) 0.145(3) Uani 1 1 d . . .
O19 O 0.1606(6) 0.7646(9) -0.0742(4) 0.181(5) Uani 1 1 d . . .
O20 O 0.2818(4) 0.8362(5) -0.0251(3) 0.110(2) Uani 1 1 d . . .
O21 O 0.1470(5) 0.8743(4) -0.0122(4) 0.117(3) Uani 1 1 d . . .
N1 N 0.4171(2) 0.3730(2) 0.16500(15) 0.0204(8) Uani 1 1 d . . .
N2 N 0.2600(2) 0.4936(2) 0.12910(15) 0.0206(8) Uani 1 1 d . . .
N3 N 0.1687(2) 0.5429(2) 0.00600(16) 0.0217(8) Uani 1 1 d . . .
N4 N 0.4156(2) 0.1798(2) 0.02425(15) 0.0219(8) Uani 1 1 d . . .
N5 N 0.4140(2) 0.3215(2) -0.06505(14) 0.0177(7) Uani 1 1 d . . .
N6 N 0.3926(2) 0.5197(2) -0.04263(14) 0.0187(8) Uani 1 1 d . . .
N7 N 0.2043(3) 0.2242(2) 0.08231(16) 0.0229(8) Uani 1 1 d . . .
N8 N 0.1687(2) 0.2407(3) -0.04902(16) 0.0235(8) Uani 1 1 d . . .
N9 N 0.2424(3) 0.2920(3) -0.16884(16) 0.0300(9) Uani 1 1 d . . .
C1 C 0.4640(3) 0.2969(3) 0.17853(19) 0.0245(10) Uani 1 1 d . . .
H1 H 0.4953 0.2749 0.1548 0.029 Uiso 1 1 calc R . .
C2 C 0.4651(3) 0.2519(3) 0.2285(2) 0.0321(11) Uani 1 1 d . . .
H2 H 0.4967 0.1987 0.2381 0.039 Uiso 1 1 calc R . .
C3 C 0.4201(3) 0.2850(4) 0.2636(2) 0.0348(12) Uani 1 1 d . . .
H3 H 0.4217 0.2552 0.2974 0.042 Uiso 1 1 calc R . .
C4 C 0.3720(3) 0.3632(3) 0.2487(2) 0.0285(11) Uani 1 1 d . . .
H4 H 0.3411 0.3860 0.2724 0.034 Uiso 1 1 calc R . .
C5 C 0.3698(3) 0.4074(3) 0.19819(18) 0.0216(9) Uani 1 1 d . . .
C6 C 0.3238(3) 0.4927(3) 0.17956(18) 0.0217(9) Uani 1 1 d . . .
C7 C 0.3435(3) 0.5713(3) 0.2116(2) 0.0288(11) Uani 1 1 d . . .
H7 H 0.3870 0.5707 0.2459 0.035 Uiso 1 1 calc R . .
C8 C 0.2989(3) 0.6506(4) 0.1928(2) 0.0318(11) Uani 1 1 d . . .
H8 H 0.3105 0.7029 0.2147 0.038 Uiso 1 1 calc R . .
C9 C 0.2373(3) 0.6503(3) 0.1410(2) 0.0259(10) Uani 1 1 d . . .
H9 H 0.2079 0.7034 0.1272 0.031 Uiso 1 1 calc R . .
C10 C 0.2184(3) 0.5709(3) 0.10890(19) 0.0211(9) Uani 1 1 d . . .
C11 C 0.1493(3) 0.5698(3) 0.05424(19) 0.0211(9) Uani 1 1 d . . .
C12 C 0.0690(3) 0.6054(3) 0.0503(2) 0.0276(10) Uani 1 1 d . . .
H12 H 0.0557 0.6239 0.0831 0.033 Uiso 1 1 calc R . .
C13 C 0.0084(3) 0.6138(3) -0.0020(2) 0.0327(12) Uani 1 1 d . . .
H13 H -0.0459 0.6370 -0.0048 0.039 Uiso 1 1 calc R . .
C14 C 0.0302(3) 0.5869(3) -0.0504(2) 0.0332(12) Uani 1 1 d . . .
H14 H -0.0095 0.5925 -0.0861 0.040 Uiso 1 1 calc R . .
C15 C 0.1103(3) 0.5521(3) -0.0454(2) 0.0274(10) Uani 1 1 d . . .
H15 H 0.1247 0.5345 -0.0780 0.033 Uiso 1 1 calc R . .
C16 C 0.3952(3) 0.1110(3) 0.0550(2) 0.0253(10) Uani 1 1 d . . .
H16 H 0.3931 0.1208 0.0921 0.030 Uiso 1 1 calc R . .
C17 C 0.3778(3) 0.0264(3) 0.0304(2) 0.0321(12) Uani 1 1 d . . .
H17 H 0.3629 -0.0206 0.0511 0.039 Uiso 1 1 calc R . .
C18 C 0.3821(4) 0.0106(3) -0.0240(2) 0.0336(12) Uani 1 1 d . . .
H18 H 0.3696 -0.0463 -0.0405 0.040 Uiso 1 1 calc R . .
C19 C 0.4052(3) 0.0811(3) -0.0535(2) 0.0308(11) Uani 1 1 d . . .
H19 H 0.4100 0.0712 -0.0900 0.037 Uiso 1 1 calc R . .
C20 C 0.4213(3) 0.1659(3) -0.02954(19) 0.0230(10) Uani 1 1 d . . .
C21 C 0.4554(3) 0.2403(3) -0.05737(19) 0.0220(9) Uani 1 1 d . . .
C22 C 0.5278(3) 0.2272(3) -0.07532(19) 0.0259(10) Uani 1 1 d . . .
H22 H 0.5554 0.1713 -0.0705 0.031 Uiso 1 1 calc R . .
C23 C 0.5589(3) 0.2974(3) -0.1004(2) 0.0267(10) Uani 1 1 d . . .
H23 H 0.6059 0.2886 -0.1144 0.032 Uiso 1 1 calc R . .
C24 C 0.5202(3) 0.3811(3) -0.10466(19) 0.0232(10) Uani 1 1 d . . .
H24 H 0.5424 0.4293 -0.1204 0.028 Uiso 1 1 calc R . .
C25 C 0.4481(3) 0.3938(3) -0.08554(17) 0.0185(9) Uani 1 1 d . . .
C26 C 0.4060(3) 0.4819(3) -0.09011(18) 0.0189(9) Uani 1 1 d . . .
C27 C 0.3860(3) 0.5316(3) -0.14046(18) 0.0238(10) Uani 1 1 d . . .
H27 H 0.3956 0.5066 -0.1730 0.029 Uiso 1 1 calc R . .
C28 C 0.3521(3) 0.6172(3) -0.1425(2) 0.0287(11) Uani 1 1 d . . .
H28 H 0.3385 0.6503 -0.1763 0.034 Uiso 1 1 calc R . .
C29 C 0.3387(3) 0.6531(3) -0.0937(2) 0.0302(11) Uani 1 1 d . . .
H29 H 0.3154 0.7108 -0.0945 0.036 Uiso 1 1 calc R . .
C30 C 0.3596(3) 0.6043(3) -0.0439(2) 0.0246(10) Uani 1 1 d . . .
H30 H 0.3512 0.6292 -0.0111 0.029 Uiso 1 1 calc R . .
C31 C 0.1957(3) 0.2387(3) 0.1348(2) 0.0281(11) Uani 1 1 d . . .
H31 H 0.2425 0.2602 0.1635 0.034 Uiso 1 1 calc R . .
C32 C 0.1195(4) 0.2225(4) 0.1464(2) 0.0347(12) Uani 1 1 d . . .
H32 H 0.1143 0.2324 0.1828 0.042 Uiso 1 1 calc R . .
C33 C 0.0499(4) 0.1909(3) 0.1033(2) 0.0352(12) Uani 1 1 d . . .
H33 H -0.0028 0.1805 0.1104 0.042 Uiso 1 1 calc R . .
C34 C 0.0596(3) 0.1753(3) 0.0503(2) 0.0332(12) Uani 1 1 d . . .
H34 H 0.0138 0.1525 0.0215 0.040 Uiso 1 1 calc R . .
C35 C 0.1374(3) 0.1934(3) 0.0394(2) 0.0258(10) Uani 1 1 d . . .
C36 C 0.1523(3) 0.1716(3) -0.0161(2) 0.0268(10) Uani 1 1 d . . .
C37 C 0.1416(4) 0.0845(3) -0.0372(2) 0.0350(12) Uani 1 1 d . . .
H37 H 0.1304 0.0376 -0.0150 0.042 Uiso 1 1 calc R . .
C38 C 0.1475(4) 0.0671(4) -0.0913(2) 0.0393(13) Uani 1 1 d . . .
H38 H 0.1415 0.0083 -0.1054 0.047 Uiso 1 1 calc R . .
C39 C 0.1623(3) 0.1378(3) -0.1245(2) 0.0348(12) Uani 1 1 d . . .
H39 H 0.1650 0.1266 -0.1613 0.042 Uiso 1 1 calc R . .
C40 C 0.1731(3) 0.2245(3) -0.10321(19) 0.0262(10) Uani 1 1 d . . .
C41 C 0.1821(3) 0.3017(3) -0.13938(19) 0.0273(10) Uani 1 1 d . . .
C42 C 0.2485(4) 0.3579(4) -0.2064(2) 0.0366(13) Uani 1 1 d . . .
H42 H 0.2883 0.3513 -0.2271 0.044 Uiso 1 1 calc R . .
C43 C 0.1980(4) 0.4331(4) -0.2146(2) 0.0429(14) Uani 1 1 d . . .
H43 H 0.2047 0.4773 -0.2401 0.051 Uiso 1 1 calc R . .
C44 C 0.1375(4) 0.4447(4) -0.1859(2) 0.0410(13) Uani 1 1 d . . .
H44 H 0.1026 0.4958 -0.1914 0.049 Uiso 1 1 calc R . .
C45 C 0.1303(3) 0.3769(4) -0.1481(2) 0.0335(12) Uani 1 1 d . . .
H45 H 0.0895 0.3827 -0.1282 0.040 Uiso 1 1 calc R . .
N01 N 0.1846(6) 0.6955(7) -0.2437(3) 0.112(3) Uani 1 1 d . . .
N02 N 0.4114(4) 0.6433(4) 0.3542(2) 0.0603(16) Uani 1 1 d . . .
N03 N -0.0339(4) 0.2016(4) -0.1074(3) 0.0657(17) Uani 1 1 d . . .
C01 C 0.1223(5) 0.7277(6) -0.2445(3) 0.072(2) Uani 1 1 d . . .
C02 C 0.0406(6) 0.7694(6) -0.2475(5) 0.103(4) Uani 1 1 d . . .
H02A H 0.0481 0.8337 -0.2430 0.155 Uiso 1 1 calc R . .
H02B H 0.0189 0.7458 -0.2177 0.155 Uiso 1 1 calc R . .
H02C H 0.0004 0.7566 -0.2838 0.155 Uiso 1 1 calc R . .
C03 C 0.3429(5) 0.6199(4) 0.3449(2) 0.0456(15) Uani 1 1 d . . .
C04 C 0.2554(5) 0.5893(7) 0.3332(3) 0.073(2) Uani 1 1 d . . .
H04A H 0.2290 0.5886 0.2928 0.110 Uiso 1 1 calc R . .
H04B H 0.2241 0.6294 0.3509 0.110 Uiso 1 1 calc R . .
H04C H 0.2547 0.5294 0.3482 0.110 Uiso 1 1 calc R . .
C05 C -0.0840(5) 0.1449(5) -0.1169(3) 0.060(2) Uani 1 1 d . . .
C06 C -0.1490(6) 0.0744(6) -0.1286(4) 0.093(3) Uani 1 1 d . . .
H06A H -0.1231 0.0177 -0.1335 0.140 Uiso 1 1 calc R . .
H06B H -0.1934 0.0890 -0.1627 0.140 Uiso 1 1 calc R . .
H06C H -0.1735 0.0699 -0.0972 0.140 Uiso 1 1 calc R . .

loop_
_atom_site_aniso_label
_atom_site_aniso_U_11
_atom_site_aniso_U_22
_atom_site_aniso_U_33
_atom_site_aniso_U_23
_atom_site_aniso_U_13
_atom_site_aniso_U_12
Eu1 0.01903(13) 0.01687(12) 0.01599(12) 0.00038(8) 0.00654(9) -0.00029(8)
Cl1 0.0320(7) 0.0463(7) 0.0269(6) 0.0034(5) 0.0084(5) -0.0001(5)
Cl2 0.0479(9) 0.0618(9) 0.0344(7) -0.0169(7) 0.0099(6) -0.0004(7)
Cl3 0.0450(9) 0.0323(7) 0.0862(12) 0.0186(7) 0.0363(8) 0.0039(6)
O1 0.0230(17) 0.0255(16) 0.0148(14) 0.0031(12) 0.0062(12) -0.0014(13)
O2 0.0271(18) 0.0141(14) 0.0212(15) -0.0025(11) 0.0078(13) -0.0017(12)
O3 0.0218(17) 0.0216(16) 0.0294(17) 0.0059(13) 0.0135(14) 0.0057(13)
O4 0.0283(18) 0.0188(16) 0.0220(16) -0.0006(12) 0.0049(13) 0.0016(13)
O5 0.0173(16) 0.0203(15) 0.0205(15) 0.0000(12) 0.0078(12) -0.0005(12)
O6 0.0239(17) 0.0220(15) 0.0163(15) 0.0019(12) 0.0060(13) -0.0016(12)
O7 0.0198(17) 0.0225(16) 0.0290(17) 0.0043(13) 0.0100(13) -0.0010(12)
O8 0.0231(18) 0.0194(16) 0.0241(16) -0.0051(12) 0.0058(13) 0.0004(12)
O9 0.029(2) 0.044(2) 0.036(2) -0.0144(16) 0.0121(16) 0.0031(16)
O10 0.048(3) 0.061(3) 0.071(3) -0.018(2) 0.013(2) -0.014(2)
O11 0.128(5) 0.058(3) 0.069(3) 0.019(2) 0.061(3) -0.008(3)
O12 0.047(3) 0.074(3) 0.030(2) 0.0000(19) 0.0123(18) 0.010(2)
O13 0.042(3) 0.120(5) 0.063(3) -0.012(3) 0.004(2) 0.036(3)
O14 0.100(5) 0.087(4) 0.055(3) -0.020(3) 0.006(3) 0.043(3)
O15 0.060(3) 0.083(4) 0.073(3) -0.028(3) 0.001(3) -0.018(3)
O16 0.136(6) 0.135(6) 0.054(3) -0.028(3) 0.042(4) -0.058(5)
O17 0.052(3) 0.092(4) 0.049(3) -0.021(2) 0.001(2) 0.019(3)
O18 0.181(8) 0.074(5) 0.191(8) 0.084(5) 0.072(7) 0.003(5)
O19 0.099(6) 0.301(14) 0.125(7) -0.077(8) 0.005(5) -0.013(8)
O20 0.090(5) 0.105(5) 0.156(6) -0.041(5) 0.073(5) -0.060(4)
O21 0.091(5) 0.068(4) 0.183(8) -0.014(4) 0.024(5) 0.036(4)
N1 0.022(2) 0.0242(19) 0.0146(17) 0.0019(14) 0.0043(15) -0.0016(15)
N2 0.023(2) 0.0199(18) 0.0212(18) 0.0002(14) 0.0101(16) -0.0020(15)
N3 0.026(2) 0.0151(18) 0.025(2) 0.0031(14) 0.0094(16) 0.0011(15)
N4 0.022(2) 0.0224(19) 0.0218(19) 0.0019(15) 0.0069(16) 0.0027(15)
N5 0.018(2) 0.0191(18) 0.0169(17) -0.0007(13) 0.0066(15) -0.0006(14)
N6 0.020(2) 0.0184(18) 0.0177(18) 0.0014(14) 0.0063(15) -0.0031(14)
N7 0.029(2) 0.0160(18) 0.026(2) 0.0035(15) 0.0119(17) 0.0007(15)
N8 0.020(2) 0.0227(19) 0.0279(19) -0.0059(16) 0.0065(16) -0.0017(15)
N9 0.025(2) 0.043(3) 0.021(2) -0.0094(18) 0.0052(17) -0.0027(19)
C1 0.021(2) 0.027(2) 0.025(2) 0.0040(19) 0.0070(19) 0.0038(19)
C2 0.031(3) 0.033(3) 0.030(3) 0.010(2) 0.006(2) 0.008(2)
C3 0.032(3) 0.045(3) 0.026(3) 0.013(2) 0.006(2) 0.001(2)
C4 0.025(3) 0.040(3) 0.021(2) -0.001(2) 0.007(2) -0.002(2)
C5 0.021(2) 0.027(2) 0.017(2) -0.0029(17) 0.0073(18) -0.0042(18)
C6 0.022(2) 0.027(2) 0.019(2) -0.0007(17) 0.0109(18) -0.0019(18)
C7 0.029(3) 0.034(3) 0.024(2) -0.0075(19) 0.007(2) -0.003(2)
C8 0.034(3) 0.031(3) 0.034(3) -0.014(2) 0.016(2) -0.007(2)
C9 0.028(3) 0.021(2) 0.034(3) -0.0048(19) 0.018(2) 0.0021(19)
C10 0.021(2) 0.020(2) 0.025(2) -0.0021(17) 0.0116(19) -0.0011(17)
C11 0.023(2) 0.014(2) 0.030(2) 0.0037(17) 0.0126(19) 0.0011(17)
C12 0.027(3) 0.023(2) 0.038(3) 0.002(2) 0.017(2) 0.0035(19)
C13 0.022(3) 0.027(3) 0.049(3) 0.013(2) 0.010(2) 0.004(2)
C14 0.037(3) 0.026(2) 0.031(3) 0.008(2) 0.001(2) 0.002(2)
C15 0.035(3) 0.022(2) 0.023(2) 0.0036(18) 0.006(2) 0.003(2)
C16 0.027(3) 0.022(2) 0.028(2) 0.0077(18) 0.010(2) 0.0056(18)
C17 0.034(3) 0.022(2) 0.042(3) 0.011(2) 0.014(2) 0.003(2)
C18 0.044(3) 0.019(2) 0.040(3) 0.001(2) 0.015(2) -0.003(2)
C19 0.038(3) 0.025(3) 0.029(3) -0.0022(19) 0.010(2) 0.000(2)
C20 0.023(2) 0.023(2) 0.024(2) 0.0034(18) 0.0089(19) 0.0037(18)
C21 0.026(3) 0.017(2) 0.024(2) -0.0005(17) 0.0082(19) 0.0008(18)
C22 0.029(3) 0.024(2) 0.026(2) -0.0008(18) 0.010(2) 0.0039(19)
C23 0.022(3) 0.032(3) 0.032(3) -0.003(2) 0.015(2) -0.0009(19)
C24 0.027(3) 0.025(2) 0.019(2) -0.0022(17) 0.0100(19) -0.0064(19)
C25 0.019(2) 0.022(2) 0.015(2) 0.0003(16) 0.0058(17) -0.0025(17)
C26 0.017(2) 0.019(2) 0.022(2) 0.0004(17) 0.0076(18) -0.0017(17)
C27 0.026(3) 0.028(2) 0.018(2) 0.0042(18) 0.0080(19) -0.0002(19)
C28 0.029(3) 0.027(2) 0.031(3) 0.0089(19) 0.009(2) 0.002(2)
C29 0.034(3) 0.024(2) 0.031(3) 0.008(2) 0.008(2) 0.004(2)
C30 0.026(3) 0.022(2) 0.028(2) -0.0009(18) 0.012(2) -0.0032(18)
C31 0.037(3) 0.025(2) 0.024(2) 0.0024(19) 0.011(2) -0.002(2)
C32 0.040(3) 0.035(3) 0.036(3) 0.003(2) 0.023(2) -0.001(2)
C33 0.033(3) 0.036(3) 0.043(3) 0.008(2) 0.022(2) -0.001(2)
C34 0.030(3) 0.031(3) 0.038(3) -0.003(2) 0.009(2) -0.008(2)
C35 0.028(3) 0.022(2) 0.030(3) 0.0037(18) 0.011(2) -0.0021(19)
C36 0.023(3) 0.026(2) 0.032(3) -0.0043(19) 0.009(2) -0.0030(19)
C37 0.040(3) 0.023(2) 0.045(3) -0.005(2) 0.016(2) -0.007(2)
C38 0.041(3) 0.028(3) 0.050(3) -0.019(2) 0.015(3) -0.006(2)
C39 0.034(3) 0.037(3) 0.035(3) -0.014(2) 0.012(2) -0.005(2)
C40 0.019(2) 0.033(3) 0.026(2) -0.0060(19) 0.0063(19) -0.0008(19)
C41 0.025(3) 0.036(3) 0.021(2) -0.0071(19) 0.0051(19) -0.003(2)
C42 0.032(3) 0.059(4) 0.021(2) -0.001(2) 0.010(2) -0.006(3)
C43 0.045(4) 0.056(4) 0.025(3) 0.007(2) 0.004(2) -0.005(3)
C44 0.032(3) 0.052(3) 0.034(3) 0.005(3) 0.002(2) 0.004(3)
C45 0.028(3) 0.047(3) 0.025(2) -0.008(2) 0.006(2) -0.003(2)
N01 0.080(6) 0.165(9) 0.079(5) 0.007(5) 0.004(4) 0.052(6)
N02 0.063(4) 0.062(4) 0.056(4) -0.016(3) 0.017(3) -0.023(3)
N03 0.050(4) 0.063(4) 0.076(4) -0.027(3) 0.004(3) 0.013(3)
C01 0.057(5) 0.082(6) 0.075(5) 0.021(4) 0.016(4) 0.022(4)
C02 0.067(6) 0.073(6) 0.187(11) 0.042(6) 0.061(7) 0.025(5)
C03 0.063(5) 0.047(4) 0.030(3) -0.005(2) 0.019(3) -0.015(3)
C04 0.059(5) 0.115(7) 0.047(4) -0.001(4) 0.016(4) -0.026(5)
C05 0.057(5) 0.050(4) 0.057(4) -0.013(3) -0.012(4) 0.018(4)
C06 0.102(7) 0.071(6) 0.083(6) -0.001(5) -0.012(5) -0.011(5)

loop_
_atom_type_symbol
_atom_type_description
_atom_type_scat_dispersion_real
_atom_type_scat_dispersion_imag
_atom_type_scat_source
C C 0.0033 0.0016 'International Tables Vol C Tables 4.2.6.8 and 6.1.1.4'
H H 0.0000 0.0000 'International Tables Vol C Tables 4.2.6.8 and 6.1.1.4'
N N 0.0061 0.0033 'International Tables Vol C Tables 4.2.6.8 and 6.1.1.4'
O O 0.0106 0.0060 'International Tables Vol C Tables 4.2.6.8 and 6.1.1.4'
Cl Cl 0.1484 0.1585 'International Tables Vol C Tables 4.2.6.8 and 6.1.1.4'
Eu Eu -0.1578 3.6682 'International Tables Vol C Tables 4.2.6.8 and 6.1.1.4'

loop_
_geom_angle_atom_site_label_1
_geom_angle_atom_site_label_2
_geom_angle_atom_site_label_3
_geom_angle
_geom_angle_site_symmetry_1
_geom_angle_site_symmetry_3
_geom_angle_publ_flag
O1 Eu1 O3 98.33(11) . . ?
O1 Eu1 O5 130.30(10) . . ?
O3 Eu1 O5 101.97(10) . . ?
O1 Eu1 O6 73.71(10) . . ?
O3 Eu1 O6 72.06(11) . . ?
O5 Eu1 O6 70.38(10) . . ?
O1 Eu1 O7 93.08(10) . . ?
O3 Eu1 O7 132.53(10) . . ?
O5 Eu1 O7 105.01(10) . . ?
O6 Eu1 O7 154.44(11) . . ?
O1 Eu1 O8 155.61(10) . . ?
O3 Eu1 O8 79.34(11) . . ?
O5 Eu1 O8 73.35(10) . . ?
O6 Eu1 O8 127.02(10) . . ?
O7 Eu1 O8 72.13(10) . . ?
O1 Eu1 O4 75.27(10) . . ?
O3 Eu1 O4 158.53(11) . . ?
O5 Eu1 O4 69.39(10) . . ?
O6 Eu1 O4 86.47(10) . . ?
O7 Eu1 O4 68.81(11) . . ?
O8 Eu1 O4 114.93(10) . . ?
O1 Eu1 O2 71.66(10) . . ?
O3 Eu1 O2 68.84(10) . . ?
O5 Eu1 O2 157.96(10) . . ?
O6 Eu1 O2 122.07(10) . . ?
O7 Eu1 O2 71.58(10) . . ?
O8 Eu1 O2 85.08(10) . . ?
O4 Eu1 O2 125.93(10) . . ?
O1 Eu1 N1 21.90(10) . . ?
O3 Eu1 N1 109.21(10) . . ?
O5 Eu1 N1 139.63(10) . . ?
O6 Eu1 N1 95.28(10) . . ?
O7 Eu1 N1 71.66(10) . . ?
O8 Eu1 N1 136.54(10) . . ?
O4 Eu1 N1 72.29(10) . . ?
O2 Eu1 N1 61.17(10) . . ?
O11 Cl1 O13 111.3(4) . . ?
O11 Cl1 O12 109.3(3) . . ?
O13 Cl1 O12 110.3(3) . . ?
O11 Cl1 O10 108.2(3) . . ?
O13 Cl1 O10 109.0(3) . . ?
O12 Cl1 O10 108.7(3) . . ?
O16 Cl2 O15 109.0(3) . . ?
O16 Cl2 O14 110.9(4) . . ?
O15 Cl2 O14 109.7(4) . . ?
O16 Cl2 O17 109.3(4) . . ?
O15 Cl2 O17 110.0(3) . . ?
O14 Cl2 O17 107.9(3) . . ?
O18 Cl3 O20 114.5(5) . . ?
O18 Cl3 O21 117.0(6) . . ?
O20 Cl3 O21 119.8(5) . . ?
O18 Cl3 O19 96.9(7) . . ?
O20 Cl3 O19 100.8(5) . . ?
O21 Cl3 O19 101.8(5) . . ?
N1 O1 Eu1 117.4(2) . . ?
N2 O2 Eu1 117.5(2) . . ?
N3 O3 Eu1 132.7(2) . . ?
N4 O4 Eu1 119.8(2) . . ?
N5 O5 Eu1 124.5(2) . . ?
N6 O6 Eu1 121.8(2) . . ?
N7 O7 Eu1 125.0(2) . . ?
N8 O8 Eu1 120.1(2) . . ?
O1 N1 C1 119.0(4) . . ?
O1 N1 C5 118.4(4) . . ?
C1 N1 C5 122.7(4) . . ?
O1 N1 Eu1 40.67(17) . . ?
C1 N1 Eu1 110.1(3) . . ?
C5 N1 Eu1 113.4(3) . . ?
O2 N2 C10 120.4(4) . . ?
O2 N2 C6 118.9(3) . . ?
C10 N2 C6 120.7(4) . . ?
O3 N3 C15 118.7(4) . . ?
O3 N3 C11 120.8(4) . . ?
C15 N3 C11 120.3(4) . . ?
O4 N4 C16 119.4(4) . . ?
O4 N4 C20 119.5(4) . . ?
C16 N4 C20 121.1(4) . . ?
O5 N5 C21 119.6(3) . . ?
O5 N5 C25 119.9(3) . . ?
C21 N5 C25 120.5(4) . . ?
O6 N6 C30 118.7(4) . . ?
O6 N6 C26 120.3(4) . . ?
C30 N6 C26 121.0(4) . . ?
O7 N7 C31 119.2(4) . . ?
O7 N7 C35 119.7(4) . . ?
C31 N7 C35 121.0(4) . . ?
O8 N8 C40 120.7(4) . . ?
O8 N8 C36 118.5(4) . . ?
C40 N8 C36 120.8(4) . . ?
O9 N9 C42 119.8(4) . . ?
O9 N9 C41 121.7(4) . . ?
C42 N9 C41 118.5(5) . . ?
N1 C1 C2 118.9(4) . . ?
C3 C2 C1 120.4(5) . . ?
C2 C3 C4 119.6(5) . . ?
C3 C4 C5 119.9(5) . . ?
N1 C5 C4 118.5(4) . . ?
N1 C5 C6 117.2(4) . . ?
C4 C5 C6 124.2(4) . . ?
N2 C6 C7 119.7(4) . . ?
N2 C6 C5 118.4(4) . . ?
C7 C6 C5 121.8(4) . . ?
C8 C7 C6 120.4(5) . . ?
C9 C8 C7 118.5(4) . . ?
C8 C9 C10 120.5(5) . . ?
N2 C10 C9 119.9(4) . . ?
N2 C10 C11 119.6(4) . . ?
C9 C10 C11 120.4(4) . . ?
N3 C11 C12 119.6(4) . . ?
N3 C11 C10 119.0(4) . . ?
C12 C11 C10 121.0(4) . . ?
C13 C12 C11 120.5(5) . . ?
C12 C13 C14 118.7(5) . . ?
C15 C14 C13 119.7(5) . . ?
N3 C15 C14 121.3(5) . . ?
N4 C16 C17 119.2(4) . . ?
C18 C17 C16 121.0(4) . . ?
C17 C18 C19 118.4(5) . . ?
C20 C19 C18 120.8(5) . . ?
N4 C20 C19 119.4(4) . . ?
N4 C20 C21 118.0(4) . . ?
C19 C20 C21 122.1(4) . . ?
N5 C21 C22 120.7(4) . . ?
N5 C21 C20 119.0(4) . . ?
C22 C21 C20 120.3(4) . . ?
C23 C22 C21 119.3(4) . . ?
C22 C23 C24 119.8(4) . . ?
C23 C24 C25 120.2(4) . . ?
N5 C25 C24 119.1(4) . . ?
N5 C25 C26 120.0(4) . . ?
C24 C25 C26 120.9(4) . . ?
N6 C26 C27 119.1(4) . . ?
N6 C26 C25 119.0(4) . . ?
C27 C26 C25 121.7(4) . . ?
C28 C27 C26 120.6(4) . . ?
C27 C28 C29 118.8(4) . . ?
C30 C29 C28 120.4(5) . . ?
N6 C30 C29 120.2(4) . . ?
N7 C31 C32 121.0(5) . . ?
C31 C32 C33 119.2(5) . . ?
C34 C33 C32 119.3(5) . . ?
C33 C34 C35 120.3(5) . . ?
N7 C35 C34 119.1(4) . . ?
N7 C35 C36 118.8(4) . . ?
C34 C35 C36 121.8(4) . . ?
N8 C36 C37 119.8(4) . . ?
N8 C36 C35 119.1(4) . . ?
C37 C36 C35 120.8(4) . . ?
C38 C37 C36 120.0(5) . . ?
C37 C38 C39 119.5(5) . . ?
C40 C39 C38 120.3(5) . . ?
N8 C40 C39 119.6(5) . . ?
N8 C40 C41 119.2(4) . . ?
C39 C40 C41 121.1(4) . . ?
C45 C41 N9 119.7(5) . . ?
C45 C41 C40 124.0(5) . . ?
N9 C41 C40 116.1(4) . . ?
C43 C42 N9 121.9(5) . . ?
C42 C43 C44 121.0(5) . . ?
C43 C44 C45 117.3(5) . . ?
C41 C45 C44 121.6(5) . . ?
N01 C01 C02 178.2(10) . . ?
N02 C03 C04 179.5(9) . . ?
N03 C05 C06 178.6(9) . . ?

loop_
_geom_bond_atom_site_label_1
_geom_bond_atom_site_label_2
_geom_bond_distance
_geom_bond_site_symmetry_2
_geom_bond_publ_flag
Eu1 O1 2.343(3) . ?
Eu1 O3 2.358(3) . ?
Eu1 O5 2.359(3) . ?
Eu1 O6 2.370(3) . ?
Eu1 O7 2.384(3) . ?
Eu1 O8 2.427(3) . ?
Eu1 O4 2.452(3) . ?
Eu1 O2 2.466(3) . ?
Eu1 N1 3.191(4) . ?
Cl1 O11 1.420(4) . ?
Cl1 O13 1.427(5) . ?
Cl1 O12 1.427(4) . ?
Cl1 O10 1.435(4) . ?
Cl2 O16 1.409(6) . ?
Cl2 O15 1.411(5) . ?
Cl2 O14 1.422(5) . ?
Cl2 O17 1.431(5) . ?
Cl3 O18 1.304(6) . ?
Cl3 O20 1.361(6) . ?
Cl3 O21 1.367(6) . ?
Cl3 O19 1.559(8) . ?
O1 N1 1.341(4) . ?
O2 N2 1.323(5) . ?
O3 N3 1.324(5) . ?
O4 N4 1.328(5) . ?
O5 N5 1.320(5) . ?
O6 N6 1.332(4) . ?
O7 N7 1.325(5) . ?
O8 N8 1.340(5) . ?
O9 N9 1.293(5) . ?
N1 C1 1.345(6) . ?
N1 C5 1.363(6) . ?
N2 C10 1.347(6) . ?
N2 C6 1.367(6) . ?
N3 C15 1.349(6) . ?
N3 C11 1.364(6) . ?
N4 C16 1.360(6) . ?
N4 C20 1.361(6) . ?
N5 C21 1.360(5) . ?
N5 C25 1.362(5) . ?
N6 C30 1.357(6) . ?
N6 C26 1.361(6) . ?
N7 C31 1.347(6) . ?
N7 C35 1.355(6) . ?
N8 C40 1.368(6) . ?
N8 C36 1.373(6) . ?
N9 C42 1.362(7) . ?
N9 C41 1.376(6) . ?
C1 C2 1.388(7) . ?
C2 C3 1.366(7) . ?
C3 C4 1.383(7) . ?
C4 C5 1.390(6) . ?
C5 C6 1.470(6) . ?
C6 C7 1.387(6) . ?
C7 C8 1.386(7) . ?
C8 C9 1.372(7) . ?
C9 C10 1.398(6) . ?
C10 C11 1.481(6) . ?
C11 C12 1.381(6) . ?
C12 C13 1.380(7) . ?
C13 C14 1.385(8) . ?
C14 C15 1.368(7) . ?
C16 C17 1.382(7) . ?
C17 C18 1.372(7) . ?
C18 C19 1.378(7) . ?
C19 C20 1.378(7) . ?
C20 C21 1.480(6) . ?
C21 C22 1.378(7) . ?
C22 C23 1.372(7) . ?
C23 C24 1.377(6) . ?
C24 C25 1.388(6) . ?
C25 C26 1.460(6) . ?
C26 C27 1.391(6) . ?
C27 C28 1.374(7) . ?
C28 C29 1.381(7) . ?
C29 C30 1.372(7) . ?
C31 C32 1.364(7) . ?
C32 C33 1.389(8) . ?
C33 C34 1.370(7) . ?
C34 C35 1.387(7) . ?
C35 C36 1.480(7) . ?
C36 C37 1.380(7) . ?
C37 C38 1.377(8) . ?
C38 C39 1.386(8) . ?
C39 C40 1.376(7) . ?
C40 C41 1.476(7) . ?
C41 C45 1.373(7) . ?
C42 C43 1.361(8) . ?
C43 C44 1.369(8) . ?
C44 C45 1.390(8) . ?
N01 C01 1.110(10) . ?
N02 C03 1.121(8) . ?
N03 C05 1.144(9) . ?
C01 C02 1.444(11) . ?
C03 C04 1.437(10) . ?
C05 C06 1.450(11) . ?

loop_
_geom_torsion_atom_site_label_1
_geom_torsion_atom_site_label_2
_geom_torsion_atom_site_label_3
_geom_torsion_atom_site_label_4
_geom_torsion
_geom_torsion_site_symmetry_1
_geom_torsion_site_symmetry_2
_geom_torsion_site_symmetry_3
_geom_torsion_site_symmetry_4
_geom_torsion_publ_flag
O3 Eu1 O1 N1 121.8(3) . . . . ?
O5 Eu1 O1 N1 -124.6(3) . . . . ?
O6 Eu1 O1 N1 -169.7(3) . . . . ?
O7 Eu1 O1 N1 -12.0(3) . . . . ?
O8 Eu1 O1 N1 39.3(4) . . . . ?
O4 Eu1 O1 N1 -79.1(3) . . . . ?
O2 Eu1 O1 N1 57.5(3) . . . . ?
O1 Eu1 O2 N2 47.5(3) . . . . ?
O3 Eu1 O2 N2 -59.5(3) . . . . ?
O5 Eu1 O2 N2 -128.2(3) . . . . ?
O6 Eu1 O2 N2 -8.7(3) . . . . ?
O7 Eu1 O2 N2 147.2(3) . . . . ?
O8 Eu1 O2 N2 -140.0(3) . . . . ?
O4 Eu1 O2 N2 102.6(3) . . . . ?
N1 Eu1 O2 N2 68.5(3) . . . . ?
O1 Eu1 O3 N3 -111.3(3) . . . . ?
O5 Eu1 O3 N3 114.3(3) . . . . ?
O6 Eu1 O3 N3 178.9(4) . . . . ?
O7 Eu1 O3 N3 -9.3(4) . . . . ?
O8 Eu1 O3 N3 44.0(3) . . . . ?
O4 Eu1 O3 N3 177.9(3) . . . . ?
O2 Eu1 O3 N3 -44.8(3) . . . . ?
N1 Eu1 O3 N3 -91.7(3) . . . . ?
O1 Eu1 O4 N4 156.1(3) . . . . ?
O3 Eu1 O4 N4 -128.9(3) . . . . ?
O5 Eu1 O4 N4 -59.5(3) . . . . ?
O6 Eu1 O4 N4 -129.8(3) . . . . ?
O7 Eu1 O4 N4 56.8(3) . . . . ?
O8 Eu1 O4 N4 -0.3(3) . . . . ?
O2 Eu1 O4 N4 102.4(3) . . . . ?
N1 Eu1 O4 N4 133.5(3) . . . . ?
O1 Eu1 O5 N5 1.2(3) . . . . ?
O3 Eu1 O5 N5 113.2(3) . . . . ?
O6 Eu1 O5 N5 47.4(3) . . . . ?
O7 Eu1 O5 N5 -106.3(3) . . . . ?
O8 Eu1 O5 N5 -172.0(3) . . . . ?
O4 Eu1 O5 N5 -46.3(3) . . . . ?
O2 Eu1 O5 N5 175.8(3) . . . . ?
N1 Eu1 O5 N5 -27.1(3) . . . . ?
O1 Eu1 O6 N6 -157.8(3) . . . . ?
O3 Eu1 O6 N6 -53.1(3) . . . . ?
O5 Eu1 O6 N6 57.2(3) . . . . ?
O7 Eu1 O6 N6 141.0(3) . . . . ?
O8 Eu1 O6 N6 7.7(3) . . . . ?
O4 Eu1 O6 N6 126.6(3) . . . . ?
O2 Eu1 O6 N6 -102.5(3) . . . . ?
N1 Eu1 O6 N6 -161.6(3) . . . . ?
O1 Eu1 O7 N7 111.6(3) . . . . ?
O3 Eu1 O7 N7 7.4(4) . . . . ?
O5 Eu1 O7 N7 -115.2(3) . . . . ?
O6 Eu1 O7 N7 169.0(3) . . . . ?
O8 Eu1 O7 N7 -48.6(3) . . . . ?
O4 Eu1 O7 N7 -175.5(3) . . . . ?
O2 Eu1 O7 N7 42.1(3) . . . . ?
N1 Eu1 O7 N7 106.9(3) . . . . ?
O1 Eu1 O8 N8 -110.0(3) . . . . ?
O3 Eu1 O8 N8 163.3(3) . . . . ?
O5 Eu1 O8 N8 57.3(3) . . . . ?
O6 Eu1 O8 N8 105.6(3) . . . . ?
O7 Eu1 O8 N8 -55.1(3) . . . . ?
O4 Eu1 O8 N8 0.2(3) . . . . ?
O2 Eu1 O8 N8 -127.3(3) . . . . ?
N1 Eu1 O8 N8 -89.9(3) . . . . ?
Eu1 O1 N1 C1 87.6(4) . . . . ?
Eu1 O1 N1 C5 -93.7(4) . . . . ?
O3 Eu1 N1 O1 -62.9(3) . . . . ?
O5 Eu1 N1 O1 75.6(3) . . . . ?
O6 Eu1 N1 O1 9.9(3) . . . . ?
O7 Eu1 N1 O1 167.4(3) . . . . ?
O8 Eu1 N1 O1 -157.7(3) . . . . ?
O4 Eu1 N1 O1 94.5(3) . . . . ?
O2 Eu1 N1 O1 -114.0(3) . . . . ?
O1 Eu1 N1 C1 -111.5(4) . . . . ?
O3 Eu1 N1 C1 -174.4(3) . . . . ?
O5 Eu1 N1 C1 -35.9(4) . . . . ?
O6 Eu1 N1 C1 -101.5(3) . . . . ?
O7 Eu1 N1 C1 55.9(3) . . . . ?
O8 Eu1 N1 C1 90.9(3) . . . . ?
O4 Eu1 N1 C1 -17.0(3) . . . . ?
O2 Eu1 N1 C1 134.6(3) . . . . ?
O1 Eu1 N1 C5 106.9(4) . . . . ?
O3 Eu1 N1 C5 44.0(3) . . . . ?
O5 Eu1 N1 C5 -177.5(3) . . . . ?
O6 Eu1 N1 C5 116.8(3) . . . . ?
O7 Eu1 N1 C5 -85.7(3) . . . . ?
O8 Eu1 N1 C5 -50.8(3) . . . . ?
O4 Eu1 N1 C5 -158.6(3) . . . . ?
O2 Eu1 N1 C5 -7.1(3) . . . . ?
Eu1 O2 N2 C10 92.6(4) . . . . ?
Eu1 O2 N2 C6 -88.9(4) . . . . ?
Eu1 O3 N3 C15 -104.1(4) . . . . ?
Eu1 O3 N3 C11 81.4(5) . . . . ?
Eu1 O4 N4 C16 -94.5(4) . . . . ?
Eu1 O4 N4 C20 87.3(4) . . . . ?
Eu1 O5 N5 C21 93.1(4) . . . . ?
Eu1 O5 N5 C25 -90.4(4) . . . . ?
Eu1 O6 N6 C30 93.5(4) . . . . ?
Eu1 O6 N6 C26 -88.5(4) . . . . ?
Eu1 O7 N7 C31 -97.4(4) . . . . ?
Eu1 O7 N7 C35 83.2(4) . . . . ?
Eu1 O8 N8 C40 -96.6(4) . . . . ?
Eu1 O8 N8 C36 85.1(4) . . . . ?
O1 N1 C1 C2 178.2(4) . . . . ?
C5 N1 C1 C2 -0.5(7) . . . . ?
Eu1 N1 C1 C2 -137.9(4) . . . . ?
N1 C1 C2 C3 -0.9(7) . . . . ?
C1 C2 C3 C4 1.1(8) . . . . ?
C2 C3 C4 C5 -0.1(8) . . . . ?
O1 N1 C5 C4 -177.2(4) . . . . ?
C1 N1 C5 C4 1.5(7) . . . . ?
Eu1 N1 C5 C4 137.7(4) . . . . ?
O1 N1 C5 C6 -0.7(6) . . . . ?
C1 N1 C5 C6 177.9(4) . . . . ?
Eu1 N1 C5 C6 -45.9(4) . . . . ?
C3 C4 C5 N1 -1.2(7) . . . . ?
C3 C4 C5 C6 -177.4(5) . . . . ?
O2 N2 C6 C7 -175.9(4) . . . . ?
C10 N2 C6 C7 2.6(6) . . . . ?
O2 N2 C6 C5 4.4(6) . . . . ?
C10 N2 C6 C5 -177.1(4) . . . . ?
N1 C5 C6 N2 63.9(6) . . . . ?
C4 C5 C6 N2 -119.9(5) . . . . ?
N1 C5 C6 C7 -115.9(5) . . . . ?
C4 C5 C6 C7 60.4(7) . . . . ?
N2 C6 C7 C8 0.2(7) . . . . ?
C5 C6 C7 C8 179.9(4) . . . . ?
C6 C7 C8 C9 -2.4(7) . . . . ?
C7 C8 C9 C10 1.9(7) . . . . ?
O2 N2 C10 C9 175.3(4) . . . . ?
C6 N2 C10 C9 -3.2(6) . . . . ?
O2 N2 C10 C11 -1.2(6) . . . . ?
C6 N2 C10 C11 -179.7(4) . . . . ?
C8 C9 C10 N2 0.9(7) . . . . ?
C8 C9 C10 C11 177.4(4) . . . . ?
O3 N3 C11 C12 175.2(4) . . . . ?
C15 N3 C11 C12 0.8(6) . . . . ?
O3 N3 C11 C10 2.8(6) . . . . ?
C15 N3 C11 C10 -171.5(4) . . . . ?
N2 C10 C11 N3 -59.8(6) . . . . ?
C9 C10 C11 N3 123.7(5) . . . . ?
N2 C10 C11 C12 127.9(5) . . . . ?
C9 C10 C11 C12 -48.6(6) . . . . ?
N3 C11 C12 C13 0.1(7) . . . . ?
C10 C11 C12 C13 172.4(4) . . . . ?
C11 C12 C13 C14 -0.8(7) . . . . ?
C12 C13 C14 C15 0.6(7) . . . . ?
O3 N3 C15 C14 -175.5(4) . . . . ?
C11 N3 C15 C14 -1.1(7) . . . . ?
C13 C14 C15 N3 0.3(7) . . . . ?
O4 N4 C16 C17 -180.0(4) . . . . ?
C20 N4 C16 C17 -1.8(7) . . . . ?
N4 C16 C17 C18 1.1(8) . . . . ?
C16 C17 C18 C19 0.7(8) . . . . ?
C17 C18 C19 C20 -1.8(8) . . . . ?
O4 N4 C20 C19 178.9(4) . . . . ?
C16 N4 C20 C19 0.8(7) . . . . ?
O4 N4 C20 C21 6.4(6) . . . . ?
C16 N4 C20 C21 -171.7(4) . . . . ?
C18 C19 C20 N4 1.1(8) . . . . ?
C18 C19 C20 C21 173.2(5) . . . . ?
O5 N5 C21 C22 170.1(4) . . . . ?
C25 N5 C21 C22 -6.4(6) . . . . ?
O5 N5 C21 C20 -9.7(6) . . . . ?
C25 N5 C21 C20 173.8(4) . . . . ?
N4 C20 C21 N5 -59.4(6) . . . . ?
C19 C20 C21 N5 128.4(5) . . . . ?
N4 C20 C21 C22 120.8(5) . . . . ?
C19 C20 C21 C22 -51.5(7) . . . . ?
N5 C21 C22 C23 1.0(7) . . . . ?
C20 C21 C22 C23 -179.2(4) . . . . ?
C21 C22 C23 C24 3.3(7) . . . . ?
C22 C23 C24 C25 -2.3(7) . . . . ?
O5 N5 C25 C24 -169.1(4) . . . . ?
C21 N5 C25 C24 7.4(6) . . . . ?
O5 N5 C25 C26 7.5(6) . . . . ?
C21 N5 C25 C26 -176.0(4) . . . . ?
C23 C24 C25 N5 -3.1(6) . . . . ?
C23 C24 C25 C26 -179.6(4) . . . . ?
O6 N6 C26 C27 -177.4(4) . . . . ?
C30 N6 C26 C27 0.5(6) . . . . ?
O6 N6 C26 C25 -2.9(6) . . . . ?
C30 N6 C26 C25 175.1(4) . . . . ?
N5 C25 C26 N6 56.9(6) . . . . ?
C24 C25 C26 N6 -126.6(5) . . . . ?
N5 C25 C26 C27 -128.7(5) . . . . ?
C24 C25 C26 C27 47.9(6) . . . . ?
N6 C26 C27 C28 -0.8(7) . . . . ?
C25 C26 C27 C28 -175.3(4) . . . . ?
C26 C27 C28 C29 0.3(7) . . . . ?
C27 C28 C29 C30 0.5(8) . . . . ?
O6 N6 C30 C29 178.3(4) . . . . ?
C26 N6 C30 C29 0.3(7) . . . . ?
C28 C29 C30 N6 -0.8(8) . . . . ?
O7 N7 C31 C32 -179.0(4) . . . . ?
C35 N7 C31 C32 0.3(7) . . . . ?
N7 C31 C32 C33 -0.4(8) . . . . ?
C31 C32 C33 C34 1.1(8) . . . . ?
C32 C33 C34 C35 -1.9(8) . . . . ?
O7 N7 C35 C34 178.2(4) . . . . ?
C31 N7 C35 C34 -1.1(7) . . . . ?
O7 N7 C35 C36 4.2(6) . . . . ?
C31 N7 C35 C36 -175.1(4) . . . . ?
C33 C34 C35 N7 1.9(7) . . . . ?
C33 C34 C35 C36 175.7(5) . . . . ?
O8 N8 C36 C37 179.6(4) . . . . ?
C40 N8 C36 C37 1.3(7) . . . . ?
O8 N8 C36 C35 5.8(6) . . . . ?
C40 N8 C36 C35 -172.5(4) . . . . ?
N7 C35 C36 N8 -69.0(6) . . . . ?
C34 C35 C36 N8 117.1(5) . . . . ?
N7 C35 C36 C37 117.2(5) . . . . ?
C34 C35 C36 C37 -56.6(7) . . . . ?
N8 C36 C37 C38 0.0(8) . . . . ?
C35 C36 C37 C38 173.7(5) . . . . ?
C36 C37 C38 C39 -1.4(9) . . . . ?
C37 C38 C39 C40 1.5(8) . . . . ?
O8 N8 C40 C39 -179.4(4) . . . . ?
C36 N8 C40 C39 -1.2(7) . . . . ?
O8 N8 C40 C41 -4.4(6) . . . . ?
C36 N8 C40 C41 173.9(4) . . . . ?
C38 C39 C40 N8 -0.2(8) . . . . ?
C38 C39 C40 C41 -175.2(5) . . . . ?
O9 N9 C41 C45 178.0(4) . . . . ?
C42 N9 C41 C45 -0.4(7) . . . . ?
O9 N9 C41 C40 -6.9(6) . . . . ?
C42 N9 C41 C40 174.7(4) . . . . ?
N8 C40 C41 C45 -50.6(7) . . . . ?
C39 C40 C41 C45 124.4(6) . . . . ?
N8 C40 C41 N9 134.6(4) . . . . ?
C39 C40 C41 N9 -50.5(6) . . . . ?
O9 N9 C42 C43 -177.2(5) . . . . ?
C41 N9 C42 C43 1.3(7) . . . . ?
N9 C42 C43 C44 -1.3(8) . . . . ?
C42 C43 C44 C45 0.3(8) . . . . ?
N9 C41 C45 C44 -0.5(7) . . . . ?
C40 C41 C45 C44 -175.2(5) . . . . ?
C43 C44 C45 C41 0.5(8) . . . . ?
